data_7030001
loop_
_publ_author_name
'Kumar, Amit'
'Pandey, Rampal'
'Gupta, Rakesh Kumar'
'Mishra, Veenu'
'Mobin, Shaikh M.'
'Pandey, Daya Shankar'

_publ_section_title
;
 Swift photoswitching in a binuclear Zn(ii) metallacycle relative to a
 salen-type ligand.
;
_journal_issue 17
_journal_name_full 'Dalton transactions (Cambridge, England : 2003)'
_journal_page_first 6365
_journal_page_last 6376
_journal_paper_doi 10.1039/c4dt00248b
_journal_volume 43
_journal_year 2014
_chemical_formula_moiety 'C35 H30 N6 O2'
_chemical_formula_sum 'C35 H30 N6 O2'
_chemical_formula_weight 566.65
_chemical_name_systematic
;
 ?
;
_space_group_crystal_system monoclinic
_space_group_IT_number 15
_space_group_name_Hall '-I 2ya'
_space_group_name_H-M_alt 'I 1 2/a 1'
_symmetry_space_group_name_Hall '-I 2ya'
_symmetry_space_group_name_H-M 'I 1 2/a 1'
_atom_sites_solution_hydrogens geom
_atom_sites_solution_primary direct
_atom_sites_solution_secondary difmap
_audit_creation_method SHELXL-97
_cell_angle_alpha 90.00
_cell_angle_beta 100.200(5)
_cell_angle_gamma 90.00
_cell_formula_units_Z 8
_cell_length_a 22.9576(10)
_cell_length_b 5.8417(3)
_cell_length_c 43.823(4)
_cell_measurement_reflns_used 4329
_cell_measurement_temperature 150(2)
_cell_measurement_theta_max 32.5132
_cell_measurement_theta_min 2.8675
_cell_volume 5784.3(7)
_computing_cell_refinement 'CrysAlis RED, Oxford Diffraction Ltd.,'
_computing_data_collection 'CrysAlis CCD, Oxford Diffraction Ltd.,'
_computing_data_reduction 'CrysAlis RED, Oxford Diffraction Ltd.,'
_computing_molecular_graphics Ortep3
_computing_publication_material Shelx97
_computing_structure_refinement 'SHELXL-97 (Sheldrick, 1997)'
_computing_structure_solution 'SHELXS-97 (Sheldrick, 1997)'
_diffrn_ambient_temperature 150(2)
_diffrn_detector_area_resol_mean 15.9948
_diffrn_measured_fraction_theta_full 0.996
_diffrn_measured_fraction_theta_max 0.996
_diffrn_measurement_device_type 'OXFORD DIFFRACTION SUPER NOVA'
_diffrn_measurement_method \w/q-scan
_diffrn_radiation_monochromator graphite
_diffrn_radiation_source 'Micro-Focus (Mo) X-ray Source'
_diffrn_radiation_type MoK\a
_diffrn_radiation_wavelength 0.71073
_diffrn_reflns_av_R_equivalents 0.0513
_diffrn_reflns_av_sigmaI/netI 0.0490
_diffrn_reflns_limit_h_max 27
_diffrn_reflns_limit_h_min -27
_diffrn_reflns_limit_k_max 6
_diffrn_reflns_limit_k_min -6
_diffrn_reflns_limit_l_max 46
_diffrn_reflns_limit_l_min -52
_diffrn_reflns_number 22316
_diffrn_reflns_theta_full 25.04
_diffrn_reflns_theta_max 25.04
_diffrn_reflns_theta_min 3.08
_exptl_absorpt_coefficient_mu 0.084
_exptl_absorpt_correction_T_max 0.9876
_exptl_absorpt_correction_T_min 0.9786
_exptl_absorpt_correction_type multi-scan
_exptl_absorpt_process_details
;
CrysAlis RED, Oxford Diffraction Ltd.,
Version 1.171.31.7 (release 18-10-2006 CrysAlis171 .NET)
(compiled Oct 18 2006,16:28:17)
Empirical absorption correction using spherical harmonics,
 implemented in SCALE3 ABSPACK scaling algorithm.
;
_exptl_crystal_colour COLORLESS
_exptl_crystal_density_diffrn 1.304
_exptl_crystal_density_method 'not measured'
_exptl_crystal_description BLOCK
_exptl_crystal_F_000 2388.7
_exptl_crystal_size_max 0.26
_exptl_crystal_size_mid 0.21
_exptl_crystal_size_min 0.15
_refine_diff_density_max 0.285
_refine_diff_density_min -0.376
_refine_diff_density_rms 0.054
_refine_ls_extinction_coef 0.00047(10)
_refine_ls_extinction_expression Fc^*^=kFc[1+0.001xFc^2^\l^3^/sin(2\q)]^-1/4^
_refine_ls_extinction_method SHELXL
_refine_ls_goodness_of_fit_ref 1.014
_refine_ls_hydrogen_treatment riding
_refine_ls_matrix_type full
_refine_ls_number_parameters 480
_refine_ls_number_reflns 5086
_refine_ls_number_restraints 102
_refine_ls_restrained_S_all 1.006
_refine_ls_R_factor_all 0.1162
_refine_ls_R_factor_gt 0.0813
_refine_ls_shift/su_max 0.007
_refine_ls_shift/su_mean 0.000
_refine_ls_structure_factor_coef Fsqd
_refine_ls_weighting_details
;
 w=1/[\s^2^(Fo^2^)+(0.0482P)^2^+20.2422P]
 where P=(Fo^2^+2Fc^2^)/3
;
_refine_ls_weighting_scheme calc
_refine_ls_wR_factor_gt 0.1763
_refine_ls_wR_factor_ref 0.1998
_reflns_number_gt 3387
_reflns_number_total 5086
_reflns_threshold_expression >2sigma(I)
_cod_data_source_file c4dt00248b2.cif
_cod_data_source_block H2L
_cod_database_code 7030001

loop_
_symmetry_equiv_pos_as_xyz
'x, y, z'
'-x+1/2, y, -z'
'x+1/2, y+1/2, z+1/2'
'-x+1, y+1/2, -z+1/2'
'-x, -y, -z'
'x-1/2, -y, z'
'-x+1/2, -y+1/2, -z+1/2'
'x, -y+1/2, z+1/2'

loop_
_atom_site_label
_atom_site_type_symbol
_atom_site_fract_x
_atom_site_fract_y
_atom_site_fract_z
_atom_site_U_iso_or_equiv
_atom_site_adp_type
_atom_site_occupancy
_atom_site_site_symmetry_order
_atom_site_calc_flag
_atom_site_refinement_flags_posn
_atom_site_refinement_flags_occupancy
_atom_site_disorder_assembly
_atom_site_disorder_group
O1A O 0.2447(2) -0.5144(10) 0.36535(11) 0.0572(13) Uani 0.637(3) 1 d . P A 1
H1A H 0.2202 -0.4237 0.3552 0.086 Uiso 0.637(3) 1 d R P A 1
O1B O 0.2557(5) -0.552(2) 0.3818(2) 0.0572(13) Uani 0.363(3) 1 d . P A 2
H1B H 0.2333 -0.4774 0.3686 0.086 Uiso 0.363(3) 1 d R P A 2
O2 O 0.17659(12) 0.7919(7) 0.25696(8) 0.0991(13) Uani 1 1 d . . . .
H02 H 0.1680 0.6923 0.2687 0.149 Uiso 1 1 d R . . .
N1A N 0.1846(6) -0.143(2) 0.3514(3) 0.047(2) Uani 0.637(3) 1 d . P A 1
N2A N 0.1313(5) 0.4377(13) 0.2712(2) 0.048(2) Uani 0.637(3) 1 d . P A 1
N3A N 0.32896(18) -0.1675(7) 0.48280(12) 0.0451(10) Uani 0.637(3) 1 d . P A 1
N4A N 0.3193(3) 0.0446(11) 0.4898(2) 0.0400(13) Uani 0.637(3) 1 d . P A 1
N1B N 0.1850(12) -0.210(4) 0.3596(5) 0.045(4) Uani 0.363(3) 1 d . P A 2
N2B N 0.1335(9) 0.350(3) 0.2766(5) 0.048(2) Uani 0.363(3) 1 d . P A 2
N3B N 0.3067(7) -0.024(3) 0.4883(5) 0.0400(13) Uani 0.363(3) 1 d . P A 2
N4B N 0.3463(3) -0.0938(12) 0.5100(2) 0.0451(10) Uani 0.363(3) 1 d . P A 2
N5 N 0.11025(14) 0.5506(6) 0.13343(8) 0.0638(10) Uani 1 1 d . . . .
N6 N 0.08545(13) 0.3590(6) 0.12688(7) 0.0545(8) Uani 1 1 d . . . .
C1A C 0.1396(8) -0.008(3) 0.3323(4) 0.052(3) Uani 0.637(3) 1 d . P A 1
C2A C 0.1591(6) 0.1508(17) 0.3113(3) 0.047(2) Uani 0.637(3) 1 d . P A 1
C3A C 0.1118(7) 0.273(3) 0.2929(4) 0.052(3) Uani 0.637(3) 1 d . P A 1
C4A C 0.0549(5) 0.2627(14) 0.2959(3) 0.051(3) Uani 0.637(3) 1 d . P A 1
C5A C 0.0395(6) 0.1006(15) 0.3169(3) 0.060(3) Uani 0.637(3) 1 d . P A 1
H5A H -0.0004 0.0897 0.3199 0.071 Uiso 0.637(3) 1 d R P A 1
C6A C 0.0815(7) -0.0405(17) 0.3339(4) 0.056(3) Uani 0.637(3) 1 d . P A 1
C7A C 0.2209(10) 0.173(4) 0.3083(6) 0.064(4) Uani 0.637(3) 1 d . P A 1
H7A1 H 0.2461 0.1284 0.3279 0.096 Uiso 0.637(3) 1 d R P A 1
H7A2 H 0.2287 0.3326 0.3036 0.096 Uiso 0.637(3) 1 d R P A 1
H7A3 H 0.2294 0.0743 0.2916 0.096 Uiso 0.637(3) 1 d R P A 1
C8A C 0.0078(6) 0.4244(17) 0.2789(3) 0.067(3) Uani 0.637(3) 1 d . P A 1
H8A1 H 0.0014 0.3935 0.2565 0.101 Uiso 0.637(3) 1 d R P A 1
H8A2 H 0.0223 0.5814 0.2827 0.101 Uiso 0.637(3) 1 d R P A 1
H8A3 H -0.0297 0.4062 0.2864 0.101 Uiso 0.637(3) 1 d R P A 1
C9A C 0.0626(6) -0.2212(18) 0.3545(3) 0.066(3) Uani 0.637(3) 1 d . P A 1
H9A1 H 0.0754 -0.3702 0.3478 0.099 Uiso 0.637(3) 1 d R P A 1
H9A2 H 0.0195 -0.2208 0.3528 0.099 Uiso 0.637(3) 1 d R P A 1
H9A3 H 0.0812 -0.1931 0.3761 0.099 Uiso 0.637(3) 1 d R P A 1
C1B C 0.1448(17) -0.083(5) 0.3377(9) 0.052(3) Uani 0.363(3) 1 d . P A 2
C2B C 0.1579(12) 0.070(4) 0.3174(6) 0.047(2) Uani 0.363(3) 1 d . P A 2
C3B C 0.1198(14) 0.199(6) 0.2977(8) 0.052(3) Uani 0.363(3) 1 d . P A 2
C4B C 0.0551(10) 0.155(3) 0.2985(5) 0.051(3) Uani 0.363(3) 1 d . P A 2
C5B C 0.0419(12) -0.008(3) 0.3170(6) 0.060(3) Uani 0.363(3) 1 d . P A 2
H5B H 0.0011 -0.0353 0.3171 0.071 Uiso 0.363(3) 1 d R P A 2
C6B C 0.0826(13) -0.139(4) 0.3367(7) 0.056(3) Uani 0.363(3) 1 d . P A 2
C7B C 0.2276(19) 0.123(7) 0.3152(11) 0.064(4) Uani 0.363(3) 1 d . P A 2
H7BA H 0.2517 0.0059 0.3275 0.096 Uiso 0.363(3) 1 d R P A 2
H7BB H 0.2403 0.2752 0.3232 0.096 Uiso 0.363(3) 1 d R P A 2
H7BC H 0.2324 0.1115 0.2935 0.096 Uiso 0.363(3) 1 d R P A 2
C8B C 0.0096(11) 0.312(4) 0.2799(7) 0.067(3) Uani 0.363(3) 1 d . P A 2
H8BA H 0.0195 0.4727 0.2844 0.101 Uiso 0.363(3) 1 d R P A 2
H8BB H -0.0286 0.2766 0.2859 0.101 Uiso 0.363(3) 1 d R P A 2
H8BC H 0.0071 0.2828 0.2577 0.101 Uiso 0.363(3) 1 d R P A 2
C9B C 0.0663(10) -0.329(2) 0.3559(5) 0.044(4) Uani 0.363(3) 1 d . P A 2
H9BA H 0.0819 -0.4750 0.3498 0.066 Uiso 0.363(3) 1 d R P A 2
H9BB H 0.0231 -0.3373 0.3531 0.066 Uiso 0.363(3) 1 d R P A 2
H9BC H 0.0825 -0.2986 0.3778 0.066 Uiso 0.363(3) 1 d R P A 2
C10 C 0.20391(14) -0.0801(7) 0.38107(10) 0.0573(10) Uani 1 1 d . . . .
H10A H 0.1873 0.0503 0.3892 0.069 Uiso 0.637(3) 1 d R P A 1
H10B H 0.1956 0.0791 0.3812 0.069 Uiso 0.363(3) 1 d R P A 2
C11A C 0.2464(6) -0.198(3) 0.4011(2) 0.038(2) Uani 0.637(3) 1 d . P A 1
C12A C 0.2646(4) -0.4144(19) 0.39358(19) 0.048(2) Uani 0.637(3) 1 d . P A 1
C13A C 0.3025(3) -0.5426(13) 0.41395(17) 0.0482(17) Uani 0.637(3) 1 d . P A 1
H13A H 0.3156 -0.6875 0.4080 0.058 Uiso 0.637(3) 1 d R P A 1
C14A C 0.3222(3) -0.4617(11) 0.44273(19) 0.0427(17) Uani 0.637(3) 1 d . P A 1
H14A H 0.3478 -0.5537 0.4572 0.051 Uiso 0.637(3) 1 d R P A 1
C15A C 0.3047(3) -0.2447(11) 0.45215(16) 0.0393(15) Uani 0.637(3) 1 d . P A 1
C16A C 0.2666(11) -0.114(5) 0.4313(7) 0.048(4) Uani 0.637(3) 1 d . P A 1
H16A H 0.2549 0.0337 0.4370 0.057 Uiso 0.637(3) 1 d R P A 1
C17A C 0.3453(2) 0.1125(9) 0.51859(14) 0.0387(12) Uani 0.637(3) 1 d . P A 1
C18A C 0.3299(5) 0.3260(12) 0.5292(2) 0.046(2) Uani 0.637(3) 1 d . P A 1
H18A H 0.3019 0.4201 0.5164 0.055 Uiso 0.637(3) 1 d R P A 1
C19A C 0.3556(5) 0.403(3) 0.5588(3) 0.052(3) Uani 0.637(3) 1 d . P A 1
H19A H 0.3452 0.5477 0.5661 0.062 Uiso 0.637(3) 1 d R P A 1
C20A C 0.3975(3) 0.2663(12) 0.57743(18) 0.0561(15) Uani 0.637(3) 1 d . P A 1
H20A H 0.4138 0.3162 0.5978 0.067 Uiso 0.637(3) 1 d R P A 1
C21A C 0.4154(3) 0.0565(12) 0.56652(16) 0.0502(16) Uani 0.637(3) 1 d . P A 1
H21A H 0.4455 -0.0314 0.5789 0.060 Uiso 0.637(3) 1 d R P A 1
C22A C 0.3884(2) -0.0200(9) 0.53761(13) 0.0405(12) Uani 0.637(3) 1 d . P A 1
H22A H 0.3989 -0.1653 0.5305 0.049 Uiso 0.637(3) 1 d R P A 1
C11B C 0.2424(13) -0.211(5) 0.4112(5) 0.038(2) Uani 0.363(3) 1 d . P A 2
C12B C 0.2681(9) -0.436(4) 0.4076(4) 0.048(2) Uani 0.363(3) 1 d . P A 2
C13B C 0.3066(6) -0.529(3) 0.4318(4) 0.0482(17) Uani 0.363(3) 1 d . P A 2
H13B H 0.3232 -0.6754 0.4290 0.058 Uiso 0.363(3) 1 d R P A 2
C14B C 0.3207(5) -0.410(2) 0.4596(3) 0.0427(17) Uani 0.363(3) 1 d . P A 2
H14B H 0.3468 -0.4792 0.4763 0.051 Uiso 0.363(3) 1 d R P A 2
C15B C 0.2979(7) -0.187(2) 0.4638(3) 0.0393(15) Uani 0.363(3) 1 d . P A 2
C16B C 0.257(2) -0.092(10) 0.4370(14) 0.048(4) Uani 0.363(3) 1 d . P A 2
H16B H 0.2403 0.0544 0.4393 0.057 Uiso 0.363(3) 1 d R P A 2
C17B C 0.3565(5) 0.0770(17) 0.5337(3) 0.0387(12) Uani 0.363(3) 1 d . P A 2
C18B C 0.3272(11) 0.277(2) 0.5360(4) 0.046(2) Uani 0.363(3) 1 d . P A 2
H18B H 0.2957 0.3224 0.5200 0.055 Uiso 0.363(3) 1 d R P A 2
C19B C 0.3426(11) 0.417(5) 0.5609(5) 0.052(3) Uani 0.363(3) 1 d . P A 2
H19B H 0.3224 0.5572 0.5622 0.062 Uiso 0.363(3) 1 d R P A 2
C20B C 0.3869(5) 0.356(2) 0.5847(3) 0.0561(15) Uani 0.363(3) 1 d . P A 2
H20B H 0.3966 0.4494 0.6026 0.067 Uiso 0.363(3) 1 d R P A 2
C21B C 0.4173(4) 0.1562(19) 0.5824(3) 0.0502(16) Uani 0.363(3) 1 d . P A 2
H21B H 0.4495 0.1146 0.5981 0.060 Uiso 0.363(3) 1 d R P A 2
C22B C 0.4007(5) 0.0165(19) 0.5573(3) 0.0405(12) Uani 0.363(3) 1 d . P A 2
H22B H 0.4205 -0.1253 0.5563 0.049 Uiso 0.363(3) 1 d R P A 2
C23 C 0.11950(14) 0.3547(9) 0.24406(10) 0.0677(13) Uani 1 1 d . . . .
H23A H 0.1042 0.2040 0.2407 0.081 Uiso 0.637(3) 1 d R P A 1
H23B H 0.0966 0.2251 0.2363 0.081 Uiso 0.363(3) 1 d R P A 2
C24 C 0.13340(14) 0.5068(8) 0.22003(10) 0.0649(12) Uani 1 1 d . . . .
C25 C 0.16062(17) 0.7214(10) 0.22728(12) 0.0802(15) Uani 1 1 d . . . .
C26 C 0.17191(19) 0.8660(10) 0.20398(14) 0.0893(17) Uani 1 1 d . . . .
H26 H 0.1914 1.0080 0.2090 0.107 Uiso 1 1 d R . . .
C27 C 0.15474(18) 0.8035(9) 0.17352(13) 0.0789(15) Uani 1 1 d . . . .
H27 H 0.1619 0.9044 0.1576 0.095 Uiso 1 1 d R . . .
C28 C 0.12691(16) 0.5938(8) 0.16557(10) 0.0625(11) Uani 1 1 d . . . .
C29 C 0.11682(14) 0.4453(8) 0.18886(9) 0.0595(11) Uani 1 1 d . . . .
H29 H 0.0985 0.3014 0.1836 0.071 Uiso 1 1 d R . . .
C30 C 0.06770(16) 0.3211(7) 0.09441(8) 0.0506(10) Uani 1 1 d . . . .
C31 C 0.04014(17) 0.1157(7) 0.08593(8) 0.0536(10) Uani 1 1 d . . . .
H31 H 0.0345 0.0082 0.1014 0.064 Uiso 1 1 d R . . .
C32 C 0.02066(18) 0.0648(7) 0.05494(8) 0.0560(11) Uani 1 1 d . . . .
H32 H 0.0016 -0.0769 0.0491 0.067 Uiso 1 1 d R . . .
C33 C 0.02927(19) 0.2232(7) 0.03246(9) 0.0626(12) Uani 1 1 d . . . .
H33 H 0.0160 0.1897 0.0111 0.075 Uiso 1 1 d R . . .
C34 C 0.05714(19) 0.4293(7) 0.04104(10) 0.0659(13) Uani 1 1 d . . . .
H34 H 0.0629 0.5367 0.0256 0.079 Uiso 1 1 d R . . .
C35 C 0.07647(18) 0.4795(7) 0.07174(9) 0.0589(11) Uani 1 1 d . . . .
H35 H 0.0956 0.6211 0.0775 0.071 Uiso 1 1 d R . . .

loop_
_atom_site_aniso_label
_atom_site_aniso_U_11
_atom_site_aniso_U_22
_atom_site_aniso_U_33
_atom_site_aniso_U_23
_atom_site_aniso_U_13
_atom_site_aniso_U_12
O1A 0.043(2) 0.068(3) 0.060(4) -0.020(3) 0.010(3) -0.0039(19)
O1B 0.043(2) 0.068(3) 0.060(4) -0.020(3) 0.010(3) -0.0039(19)
O2 0.0540(17) 0.150(3) 0.100(3) -0.062(2) 0.0326(18) -0.029(2)
N1A 0.025(3) 0.065(7) 0.049(7) 0.000(4) 0.005(4) -0.009(4)
N2A 0.0263(17) 0.073(7) 0.045(4) 0.001(4) 0.006(2) -0.003(4)
N3A 0.033(2) 0.022(2) 0.072(3) 0.0065(19) -0.012(2) -0.0040(16)
N4A 0.025(4) 0.028(5) 0.059(2) 0.004(4) -0.012(3) -0.010(2)
N1B 0.032(6) 0.066(12) 0.038(9) 0.010(6) 0.006(6) -0.008(7)
N2B 0.0263(17) 0.073(7) 0.045(4) 0.001(4) 0.006(2) -0.003(4)
N3B 0.025(4) 0.028(5) 0.059(2) 0.004(4) -0.012(3) -0.010(2)
N4B 0.033(2) 0.022(2) 0.072(3) 0.0065(19) -0.012(2) -0.0040(16)
N5 0.057(2) 0.072(2) 0.072(3) -0.0024(19) 0.0388(18) 0.0100(18)
N6 0.0531(18) 0.068(2) 0.050(2) 0.0038(16) 0.0295(15) 0.0203(17)
C1A 0.028(4) 0.086(11) 0.039(7) -0.008(7) -0.005(4) -0.001(7)
C2A 0.0251(19) 0.065(8) 0.050(6) -0.004(5) 0.008(3) -0.012(5)
C3A 0.022(5) 0.099(12) 0.032(6) -0.010(6) -0.004(4) 0.007(5)
C4A 0.0291(19) 0.094(8) 0.030(3) 0.000(6) 0.0037(19) -0.008(6)
C5A 0.025(2) 0.119(10) 0.034(2) -0.016(7) 0.0051(18) -0.005(7)
C6A 0.030(2) 0.104(10) 0.034(4) -0.004(7) 0.007(2) -0.015(7)
C7A 0.022(5) 0.076(10) 0.091(12) 0.003(6) -0.001(6) 0.001(5)
C8A 0.028(2) 0.134(11) 0.037(3) 0.005(8) -0.0009(18) 0.017(7)
C9A 0.038(4) 0.102(9) 0.058(6) -0.013(8) 0.008(4) -0.006(7)
C1B 0.028(4) 0.086(11) 0.039(7) -0.008(7) -0.005(4) -0.001(7)
C2B 0.0251(19) 0.065(8) 0.050(6) -0.004(5) 0.008(3) -0.012(5)
C3B 0.022(5) 0.099(12) 0.032(6) -0.010(6) -0.004(4) 0.007(5)
C4B 0.0291(19) 0.094(8) 0.030(3) 0.000(6) 0.0037(19) -0.008(6)
C5B 0.025(2) 0.119(10) 0.034(2) -0.016(7) 0.0051(18) -0.005(7)
C6B 0.030(2) 0.104(10) 0.034(4) -0.004(7) 0.007(2) -0.015(7)
C7B 0.022(5) 0.076(10) 0.091(12) 0.003(6) -0.001(6) 0.001(5)
C8B 0.028(2) 0.134(11) 0.037(3) 0.005(8) -0.0009(18) 0.017(7)
C9B 0.031(6) 0.062(10) 0.041(7) -0.002(9) 0.011(5) -0.004(8)
C10 0.0255(16) 0.069(3) 0.074(3) -0.018(2) -0.0019(17) -0.0050(17)
C11A 0.025(3) 0.038(3) 0.051(8) 0.002(5) 0.008(5) -0.006(2)
C12A 0.026(2) 0.044(3) 0.075(8) 0.007(6) 0.011(5) -0.004(2)
C13A 0.032(2) 0.044(3) 0.068(5) -0.003(4) 0.008(4) -0.004(2)
C14A 0.029(2) 0.029(4) 0.071(6) 0.008(4) 0.010(4) 0.003(2)
C15A 0.035(3) 0.031(4) 0.047(5) -0.009(3) -0.005(3) -0.013(3)
C16A 0.027(8) 0.032(6) 0.077(12) 0.002(6) -0.008(5) -0.007(5)
C17A 0.031(2) 0.026(2) 0.054(4) 0.018(2) -0.007(3) -0.0040(17)
C18A 0.035(2) 0.024(3) 0.073(4) 0.013(3) -0.006(3) -0.006(3)
C19A 0.035(6) 0.038(2) 0.079(3) 0.002(2) -0.001(3) -0.008(3)
C20A 0.035(3) 0.058(4) 0.071(4) -0.006(3) -0.003(2) 0.005(3)
C21A 0.030(2) 0.063(4) 0.051(4) -0.005(2) -0.013(2) 0.007(2)
C22A 0.032(2) 0.037(2) 0.044(3) 0.011(2) -0.015(2) -0.0011(19)
C11B 0.025(3) 0.038(3) 0.051(8) 0.002(5) 0.008(5) -0.006(2)
C12B 0.026(2) 0.044(3) 0.075(8) 0.007(6) 0.011(5) -0.004(2)
C13B 0.032(2) 0.044(3) 0.068(5) -0.003(4) 0.008(4) -0.004(2)
C14B 0.029(2) 0.029(4) 0.071(6) 0.008(4) 0.010(4) 0.003(2)
C15B 0.035(3) 0.031(4) 0.047(5) -0.009(3) -0.005(3) -0.013(3)
C16B 0.027(8) 0.032(6) 0.077(12) 0.002(6) -0.008(5) -0.007(5)
C17B 0.031(2) 0.026(2) 0.054(4) 0.018(2) -0.007(3) -0.0040(17)
C18B 0.035(2) 0.024(3) 0.073(4) 0.013(3) -0.006(3) -0.006(3)
C19B 0.035(6) 0.038(2) 0.079(3) 0.002(2) -0.001(3) -0.008(3)
C20B 0.035(3) 0.058(4) 0.071(4) -0.006(3) -0.003(2) 0.005(3)
C21B 0.030(2) 0.063(4) 0.051(4) -0.005(2) -0.013(2) 0.007(2)
C22B 0.032(2) 0.037(2) 0.044(3) 0.011(2) -0.015(2) -0.0011(19)
C23 0.0224(16) 0.123(4) 0.060(3) -0.023(3) 0.0124(17) -0.004(2)
C24 0.0233(16) 0.108(3) 0.068(3) -0.028(3) 0.0195(18) -0.006(2)
C25 0.034(2) 0.125(4) 0.090(4) -0.043(3) 0.032(2) -0.010(2)
C26 0.052(3) 0.108(4) 0.122(5) -0.045(4) 0.057(3) -0.014(3)
C27 0.055(2) 0.087(3) 0.109(4) -0.021(3) 0.052(3) -0.001(2)
C28 0.0372(19) 0.091(3) 0.066(3) -0.012(2) 0.0296(19) 0.006(2)
C29 0.0250(16) 0.095(3) 0.063(3) -0.018(2) 0.0191(17) 0.0009(18)
C30 0.058(2) 0.055(2) 0.048(2) 0.0141(18) 0.0339(18) 0.0285(19)
C31 0.070(2) 0.056(2) 0.043(2) 0.0162(18) 0.0335(19) 0.029(2)
C32 0.082(3) 0.052(2) 0.042(2) 0.0111(18) 0.031(2) 0.033(2)
C33 0.091(3) 0.061(3) 0.044(2) 0.0199(19) 0.036(2) 0.047(2)
C34 0.091(3) 0.053(3) 0.067(3) 0.028(2) 0.048(2) 0.045(2)
C35 0.072(3) 0.053(2) 0.063(3) 0.0169(19) 0.040(2) 0.032(2)

loop_
_atom_type_symbol
_atom_type_description
_atom_type_scat_dispersion_real
_atom_type_scat_dispersion_imag
_atom_type_scat_source
C C 0.0030 0.0020 'International Tables Vol C Tables 4.2.6.8 and 6.1.1.4'
H H 0.0000 0.0000 'International Tables Vol C Tables 4.2.6.8 and 6.1.1.4'
N N 0.0060 0.0030 'International Tables Vol C Tables 4.2.6.8 and 6.1.1.4'
O O 0.0110 0.0060 'International Tables Vol C Tables 4.2.6.8 and 6.1.1.4'

loop_
_geom_angle_atom_site_label_1
_geom_angle_atom_site_label_2
_geom_angle_atom_site_label_3
_geom_angle
C10 N1A C1A 119.4(14)
C23 N2A C3A 108.4(10)
N4A N3A C15A 117.7(6)
N3A N4A C17A 115.5(7)
C10 N1B C1B 107(2)
C3B N2B C23 132(2)
N4B N3B C15B 110.0(15)
N3B N4B C17B 109.1(10)
N6 N5 C28 114.5(4)
N5 N6 C30 113.7(3)
C2A C1A N1A 117.0(14)
C6A C1A N1A 120.0(12)
C6A C1A C2A 123.0(11)
C1A C2A C7A 122.4(12)
C3A C2A C1A 113.2(12)
C3A C2A C7A 124.2(11)
C2A C3A N2A 113.8(12)
C4A C3A N2A 120.5(8)
C4A C3A C2A 125.4(13)
C3A C4A C5A 117.3(10)
C3A C4A C8A 122.8(9)
C5A C4A C8A 119.9(10)
C6A C5A C4A 121.5(12)
C1A C6A C5A 119.0(10)
C1A C6A C9A 121.3(11)
C5A C6A C9A 119.7(13)
N1B C1B C6B 115(3)
C2B C1B N1B 127(3)
C2B C1B C6B 118(3)
C1B C2B C3B 127(3)
C1B C2B C7B 120(3)
C3B C2B C7B 113(2)
N2B C3B C4B 118.2(19)
C2B C3B N2B 127(3)
C2B C3B C4B 115(3)
C5B C4B C3B 118(2)
C5B C4B C8B 124(2)
C8B C4B C3B 118.2(18)
C4B C5B C6B 125(2)
C1B C6B C9B 120(2)
C5B C6B C1B 116(2)
C5B C6B C9B 124(3)
N1A C10 C11A 123.6(9)
N1B C10 C11B 113.3(14)
C10 C11A C12A 120.9(11)
C10 C11A C16A 120.0(15)
C12A C11A C16A 118.6(16)
O1A C12A C11A 122.4(9)
C13A C12A O1A 115.5(9)
C13A C12A C11A 122.1(10)
C14A C13A C12A 119.4(8)
C13A C14A C15A 121.5(6)
C14A C15A N3A 118.3(6)
C16A C15A N3A 122.8(12)
C16A C15A C14A 118.9(12)
C15A C16A C11A 119.5(19)
N4A C17A C18A 118.4(7)
N4A C17A C22A 122.5(6)
C18A C17A C22A 119.0(6)
C19A C18A C17A 120.4(9)
C20A C19A C18A 119.4(10)
C19A C20A C21A 120.9(8)
C22A C21A C20A 118.9(6)
C21A C22A C17A 121.3(6)
C12B C11B C10 120.1(18)
C16B C11B C10 118(3)
C16B C11B C12B 121(3)
O1B C12B C11B 122.0(18)
O1B C12B C13B 119(2)
C13B C12B C11B 119.4(19)
C12B C13B C14B 119.8(18)
C13B C14B C15B 122.5(14)
N3B C15B C14B 134.5(15)
N3B C15B C16B 110(2)
C14B C15B C16B 116(2)
C11B C16B C15B 121(4)
C18B C17B N4B 129.3(11)
C22B C17B N4B 112.1(10)
C22B C17B C18B 118.6(13)
C19B C18B C17B 120.8(17)
C18B C19B C20B 120.7(19)
C19B C20B C21B 119.0(15)
C22B C21B C20B 119.5(11)
C17B C22B C21B 121.3(11)
N2A C23 C24 114.0(5)
N2B C23 C24 134.9(8)
C25 C24 C23 121.6(4)
C29 C24 C23 119.5(4)
C29 C24 C25 118.8(5)
O2 C25 C24 121.4(5)
O2 C25 C26 118.0(5)
C26 C25 C24 120.6(5)
C27 C26 C25 119.7(5)
C26 C27 C28 121.0(5)
C27 C28 N5 115.8(4)
C29 C28 N5 124.7(4)
C29 C28 C27 119.5(4)
C28 C29 C24 120.3(4)
C31 C30 N6 116.2(3)
C31 C30 C35 120.1(4)
C35 C30 N6 123.7(4)
C30 C31 C32 120.4(3)
C31 C32 C33 119.3(4)
C34 C33 C32 120.2(4)
C35 C34 C33 120.4(4)
C34 C35 C30 119.6(4)

loop_
_geom_bond_atom_site_label_1
_geom_bond_atom_site_label_2
_geom_bond_distance
O1A C12A 1.371(11)
O1B C12B 1.30(2)
O2 C25 1.351(5)
N1A C1A 1.442(16)
N1A C10 1.347(15)
N2A C3A 1.476(18)
N2A C23 1.267(12)
N3A N4A 1.304(10)
N3A C15A 1.432(8)
N4A C17A 1.358(11)
N1B C1B 1.42(3)
N1B C10 1.22(3)
N2B C3B 1.35(4)
N2B C23 1.40(2)
N3B N4B 1.26(2)
N3B C15B 1.42(2)
N4B C17B 1.429(14)
N5 N6 1.265(5)
N5 C28 1.415(5)
N6 C30 1.426(5)
C1A C2A 1.434(17)
C1A C6A 1.36(2)
C2A C3A 1.427(14)
C2A C7A 1.45(3)
C3A C4A 1.34(2)
C4A C5A 1.408(16)
C4A C8A 1.528(14)
C5A C6A 1.382(19)
C6A C9A 1.500(16)
C1B C2B 1.33(3)
C1B C6B 1.46(5)
C2B C3B 1.34(3)
C2B C7B 1.65(5)
C3B C4B 1.51(4)
C4B C5B 1.32(3)
C4B C8B 1.51(3)
C5B C6B 1.39(4)
C6B C9B 1.48(3)
C10 C11A 1.378(15)
C10 C11B 1.64(3)
C11A C12A 1.386(19)
C11A C16A 1.41(3)
C12A C13A 1.357(12)
C13A C14A 1.347(10)
C14A C15A 1.413(9)
C15A C16A 1.38(3)
C17A C18A 1.399(8)
C17A C22A 1.407(6)
C18A C19A 1.398(9)
C19A C20A 1.397(10)
C20A C21A 1.404(8)
C21A C22A 1.382(7)
C11B C12B 1.46(4)
C11B C16B 1.32(6)
C12B C13B 1.37(2)
C13B C14B 1.394(19)
C14B C15B 1.427(16)
C15B C16B 1.47(6)
C17B C18B 1.363(13)
C17B C22B 1.362(11)
C18B C19B 1.358(14)
C19B C20B 1.366(13)
C20B C21B 1.372(11)
C21B C22B 1.368(12)
C23 C24 1.456(6)
C24 C25 1.412(6)
C24 C29 1.398(5)
C25 C26 1.385(7)
C26 C27 1.373(7)
C27 C28 1.397(6)
C28 C29 1.390(6)
C30 C31 1.376(6)
C30 C35 1.398(5)
C31 C32 1.385(5)
C32 C33 1.391(5)
C33 C34 1.384(6)
C34 C35 1.372(6)

loop_
_geom_hbond_atom_site_label_D
_geom_hbond_atom_site_label_H
_geom_hbond_atom_site_label_A
_geom_hbond_distance_DH
_geom_hbond_distance_HA
_geom_hbond_distance_DA
_geom_hbond_angle_DHA
O1A H1A N1A 0.84 1.83 2.587(14) 149.3
O1A H1A N1B 0.84 1.52 2.23(3) 140.4
O1B H1B N1B 0.83 1.92 2.65(3) 147.0
O2 H02 N2A 0.82 1.72 2.445(8) 145.5
